data_7100076
loop_
_publ_author_name
'L. MacGillivray'
'Tomisla Friscic'
'Ivan G. Georgiev'
'Giannis S. Papaefstathiou'

_publ_section_title
;
Directed assembly and reactivity of olefins within a
one-dimensional ladder-like coordination polymer based on a dinuclear
Zn(II) platform.
;
_journal_name_full 'Chemical Communications'
_journal_paper_doi 10.1039/b504477d
_journal_year 2005
_chemical_formula_moiety 'C47 H44 N8 O2 Zn2, 2(Cl O4), 4(H2 O)'
_chemical_formula_sum 'C47 H52 Cl2 N8 O14 Zn2'
_chemical_formula_weight 1154.7
_space_group_crystal_system monoclinic
_space_group_IT_number 15
_symmetry_space_group_name_Hall '-C 2yc'
_symmetry_space_group_name_H-M 'C 1 2/c 1'
_cell_angle_alpha 90
_cell_angle_beta 97.09(3)
_cell_angle_gamma 90
_cell_formula_units_Z 4
_cell_length_a 11.909(2)
_cell_length_b 17.257(4)
_cell_length_c 23.920(5)
_cell_measurement_temperature 273(2)
_cell_volume 4878.6(17)
_exptl_crystal_density_diffrn 1.572
_cod_depositor_comments
;
The following automatic conversions were performed:
'_space_group_crystal_system' value 'Monoclinic' changed to 'monoclinic'
according to '/home/saulius/struct/CIF-dictionaries/cif_core.dic'
dictionary named 'cif_core.dic' version 2.4.1 from 2010-06-29.

Automatic conversion script
Id: cif_fix_enum 1527 2010-12-29 10:47:43Z saulius 
;
_cod_original_sg_symbol_H-M 'C 2/c'
_cod_database_code 7100076

loop_
_symmetry_equiv_pos_as_xyz
'x, y, z'
'-x, y, -z+1/2'
'x+1/2, y+1/2, z'
'-x+1/2, y+1/2, -z+1/2'
'-x, -y, -z'
'x, -y, z-1/2'
'-x+1/2, -y+1/2, -z'
'x+1/2, -y+1/2, z-1/2'

loop_
_atom_site_label
_atom_site_type_symbol
_atom_site_fract_x
_atom_site_fract_y
_atom_site_fract_z
_atom_site_U_iso_or_equiv
_atom_site_adp_type
_atom_site_occupancy
_atom_site_calc_flag
_atom_site_refinement_flags
_atom_site_disorder_group
_atom_site_disorder_assembly
Zn1 Zn 0.884603(19) 0.248396(13) 0.708281(9) 0.02031(8) Uani 1 d . . .
Cl1 Cl 0.24688(5) -0.00323(3) 0.52599(3) 0.03868(15) Uani 1 d . . .
N4 N 0.47643(14) 0.25228(9) 1.12883(7) 0.0217(4) Uani 1 d . . .
C24 C 0.47670(17) 0.31222(12) 1.09283(8) 0.0239(4) Uani 1 d . . .
H24 H 0.4456 0.3589 1.1027 0.029 Uiso 1 calc R . .
C25 C 0.52029(17) 0.30849(12) 1.04218(9) 0.0243(4) Uani 1 d . . .
H25 H 0.5183 0.3519 1.019 0.029 Uiso 1 calc R . .
C23 C 0.52190(17) 0.18592(12) 1.11305(8) 0.0243(4) Uani 1 d . . .
H23 H 0.5228 0.1435 1.1371 0.029 Uiso 1 calc R . .
C22 C 0.56750(18) 0.17710(12) 1.06300(9) 0.0254(4) Uani 1 d . . .
H22 H 0.5982 0.1297 1.0542 0.03 Uiso 1 calc R . .
O2 O 1 0.17517(11) 0.75 0.0218(4) Uani 1 d S . .
O1 O 1 0.32974(10) 0.75 0.0198(4) Uani 1 d S . .
O8 O -0.06107(19) -0.02376(13) 0.29620(8) 0.0634(6) Uani 1 d . . .
O7 O 0.02327(16) 0.02247(11) 0.40500(8) 0.0501(5) Uani 1 d . . .
N3 N 0.77652(15) 0.25458(9) 0.78157(7) 0.0231(4) Uani 1 d . . .
N1 N 0.79398(14) 0.34391(9) 0.67248(7) 0.0206(3) Uani 1 d . . .
N2 N 0.76614(14) 0.16670(10) 0.66371(7) 0.0229(4) Uani 1 d . . .
C8 C 0.70100(19) 0.26506(12) 0.59262(9) 0.0269(5) Uani 1 d . . .
H8A H 0.6403 0.2705 0.5619 0.032 Uiso 1 calc R . .
H8B H 0.7718 0.2737 0.5775 0.032 Uiso 1 calc R . .
C18 C 0.77853(17) 0.19746(12) 0.81993(8) 0.0232(4) Uani 1 d . . .
H18 H 0.8177 0.1523 0.8136 0.028 Uiso 1 calc R . .
C6 C 1 0.65996(17) 0.75 0.0371(8) Uani 1 d S . .
H6A H 1.0501 0.6785 0.7245 0.056 Uiso 0.5 calc PR . .
H6B H 1.0251 0.6785 0.7873 0.056 Uiso 0.5 calc PR . .
H6C H 0.9248 0.6785 0.7382 0.056 Uiso 0.5 calc PR . .
C1 C 1 0.40580(16) 0.75 0.0192(6) Uani 1 d S . .
C20 C 0.61680(17) 0.22882(13) 0.97289(9) 0.0244(4) Uani 1 d . . .
H20 H 0.6532 0.182 0.9682 0.029 Uiso 1 calc R . .
C14 C 0.71664(18) 0.31805(12) 0.79156(9) 0.0271(5) Uani 1 d . . .
H14 H 0.7118 0.358 0.7653 0.033 Uiso 1 calc R . .
C3 C 0.92039(17) 0.53043(12) 0.71573(9) 0.0246(4) Uani 1 d . . .
H3 H 0.8665 0.5574 0.6918 0.03 Uiso 1 calc R . .
C17 C 0.72601(17) 0.20176(12) 0.86807(8) 0.0232(4) Uani 1 d . . .
H17 H 0.73 0.1602 0.893 0.028 Uiso 1 calc R . .
C19 C 0.61423(17) 0.28023(13) 0.93088(8) 0.0245(4) Uani 1 d . . .
H19 H 0.5763 0.3267 0.9347 0.029 Uiso 1 calc R . .
C4 C 1 0.57243(17) 0.75 0.0264(6) Uani 1 d S . .
C15 C 0.66189(19) 0.32712(12) 0.83885(9) 0.0281(5) Uani 1 d . . .
H15 H 0.6217 0.3723 0.8436 0.034 Uiso 1 calc R . .
C12 C 0.6955(2) 0.03632(13) 0.65786(10) 0.0329(5) Uani 1 d . . .
H12 H 0.6955 -0.0131 0.6735 0.039 Uiso 1 calc R . .
C16 C 0.66670(17) 0.26875(12) 0.87937(8) 0.0232(4) Uani 1 d . . .
C10 C 0.63175(19) 0.12711(13) 0.58672(10) 0.0348(5) Uani 1 d . . .
H10 H 0.588 0.1394 0.553 0.042 Uiso 1 calc R . .
C21 C 0.56747(17) 0.23931(11) 1.02578(8) 0.0218(4) Uani 1 d . . .
C13 C 0.76255(18) 0.09375(12) 0.68381(9) 0.0274(5) Uani 1 d . . .
H13 H 0.8081 0.0818 0.7171 0.033 Uiso 1 calc R . .
C5 C 0.82069(17) 0.41578(12) 0.67899(8) 0.0219(4) Uani 1 d . . .
H5 H 0.7732 0.4509 0.6582 0.026 Uiso 1 calc R . .
C2 C 0.91654(17) 0.44892(11) 0.71503(8) 0.0205(4) Uani 1 d . . .
C9 C 0.70002(17) 0.18330(12) 0.61495(9) 0.0254(4) Uani 1 d . . .
C7 C 0.68734(17) 0.32744(12) 0.63647(9) 0.0262(5) Uani 1 d . . .
H7A H 0.6601 0.3747 0.6174 0.031 Uiso 1 calc R . .
H7B H 0.631 0.3107 0.6599 0.031 Uiso 1 calc R . .
C11 C 0.6282(2) 0.05310(14) 0.60831(11) 0.0389(6) Uani 1 d . . .
H11 H 0.5816 0.0155 0.5898 0.047 Uiso 1 calc R . .
O3A O 0.3628(3) -0.0140(4) 0.5424(2) 0.1097(19) Uani 0.75 d PD 1 A
O4A O 0.2334(4) 0.0477(2) 0.47723(17) 0.0610(11) Uani 0.75 d PD 1 A
O6A O 0.1933(5) -0.0725(2) 0.50739(19) 0.0918(16) Uani 0.75 d PD 1 A
O5A O 0.1900(4) 0.0299(2) 0.57064(18) 0.0492(9) Uani 0.75 d PD 1 A
O3B O 0.3391(10) -0.0511(6) 0.5452(6) 0.059(3) Uiso 0.25 d PD 2 A
O4B O 0.1527(9) -0.0554(7) 0.5115(5) 0.051(3) Uiso 0.25 d PD 2 A
O5B O 0.2694(10) 0.0511(8) 0.4885(6) 0.055(4) Uiso 0.25 d PD 2 A
O6B O 0.2254(10) 0.0361(9) 0.5753(6) 0.046(4) Uiso 0.25 d PD 2 A
H1O H -0.0359 0.0106 0.421 0.075 Uiso 1 d . . .
H2O H 0.0893 0.0188 0.4304 0.075 Uiso 1 d . . .
H3O H -0.0264 -0.0027 0.3314 0.075 Uiso 1 d . . .
H4O H -0.0264 0.0102 0.2628 0.075 Uiso 1 d . . .
H5O H 1.021 0.1492 0.7224 0.03 Uiso 0.5 d P . .

loop_
_atom_site_aniso_label
_atom_site_aniso_U_11
_atom_site_aniso_U_22
_atom_site_aniso_U_33
_atom_site_aniso_U_23
_atom_site_aniso_U_13
_atom_site_aniso_U_12
Zn1 0.02118(13) 0.02001(13) 0.01909(13) 0.00128(9) -0.00003(9) -0.00080(9)
Cl1 0.0426(3) 0.0339(3) 0.0388(3) 0.0020(3) 0.0021(2) -0.0034(3)
N4 0.0228(8) 0.0236(9) 0.0190(8) 0.0000(7) 0.0038(7) -0.0004(7)
C24 0.0256(10) 0.0226(10) 0.0240(10) -0.0011(8) 0.0055(8) -0.0002(8)
C25 0.0267(11) 0.0230(10) 0.0234(10) 0.0039(8) 0.0037(8) 0.0001(8)
C23 0.0273(11) 0.0233(10) 0.0228(10) 0.0042(8) 0.0056(8) 0.0011(8)
C22 0.0278(11) 0.0237(10) 0.0255(10) -0.0003(9) 0.0062(9) 0.0020(8)
O2 0.0243(10) 0.0215(10) 0.0188(9) 0 -0.0003(8) 0
O1 0.0227(10) 0.0145(9) 0.0214(10) 0 -0.0008(8) 0
O8 0.0743(15) 0.0705(14) 0.0449(11) -0.0132(10) 0.0059(10) -0.0161(11)
O7 0.0481(11) 0.0538(12) 0.0464(11) 0.0062(9) -0.0026(9) -0.0042(9)
N3 0.0228(8) 0.0268(9) 0.0201(8) -0.0005(7) 0.0048(7) -0.0020(7)
N1 0.0227(8) 0.0216(9) 0.0176(8) 0.0009(7) 0.0029(7) 0.0015(7)
N2 0.0222(9) 0.0269(9) 0.0202(8) -0.0003(7) 0.0044(7) -0.0033(7)
C8 0.0251(11) 0.0311(12) 0.0224(10) 0.0017(9) -0.0054(8) -0.0004(8)
C18 0.0212(10) 0.0259(10) 0.0230(10) -0.0022(8) 0.0044(8) -0.0014(8)
C6 0.0314(17) 0.0204(16) 0.057(2) 0 -0.0059(16) 0
C1 0.0222(14) 0.0202(14) 0.0163(12) 0 0.0064(11) 0
C20 0.0240(10) 0.0273(11) 0.0227(10) -0.0012(8) 0.0057(8) 0.0018(8)
C14 0.0324(12) 0.0260(11) 0.0241(10) 0.0029(9) 0.0080(9) -0.0013(9)
C3 0.0233(10) 0.0225(10) 0.0280(10) 0.0034(8) 0.0032(8) 0.0017(8)
C17 0.0245(10) 0.0240(10) 0.0208(10) 0.0018(8) 0.0021(8) -0.0024(8)
C19 0.0244(10) 0.0271(10) 0.0230(10) -0.0010(9) 0.0064(8) 0.0016(9)
C4 0.0249(15) 0.0202(15) 0.0348(16) 0 0.0066(13) 0
C15 0.0349(12) 0.0241(11) 0.0268(11) 0.0000(9) 0.0101(9) 0.0041(9)
C12 0.0400(13) 0.0233(11) 0.0360(12) -0.0043(9) 0.0074(10) -0.0042(10)
C16 0.0219(10) 0.0271(11) 0.0210(10) 0.0003(8) 0.0041(8) -0.0027(8)
C10 0.0354(13) 0.0310(12) 0.0344(12) -0.0087(10) -0.0099(10) 0.0025(10)
C21 0.0198(9) 0.0262(11) 0.0194(9) -0.0001(8) 0.0023(8) -0.0012(8)
C13 0.0293(11) 0.0272(11) 0.0261(11) 0.0010(9) 0.0053(9) -0.0013(9)
C5 0.0222(10) 0.0235(10) 0.0200(9) 0.0025(8) 0.0027(8) 0.0027(8)
C2 0.0214(10) 0.0216(10) 0.0192(9) 0.0004(8) 0.0047(8) -0.0007(8)
C9 0.0238(10) 0.0288(11) 0.0235(10) -0.0046(9) 0.0026(8) 0.0003(9)
C7 0.0219(10) 0.0247(11) 0.0304(11) 0.0027(9) -0.0027(9) 0.0015(8)
C11 0.0375(13) 0.0295(12) 0.0470(14) -0.0122(11) -0.0052(11) -0.0058(10)
O3A 0.042(2) 0.191(6) 0.092(3) 0.007(4) -0.009(2) 0.027(3)
O4A 0.062(3) 0.067(2) 0.053(2) 0.0312(17) 0.0024(19) -0.0160(19)
O6A 0.149(4) 0.047(2) 0.092(3) -0.0332(19) 0.066(3) -0.047(3)
O5A 0.049(2) 0.0431(18) 0.058(2) -0.0064(13) 0.0146(19) -0.0013(18)

loop_
_geom_bond_atom_site_label_1
_geom_bond_atom_site_label_2
_geom_bond_distance
_geom_bond_site_symmetry_2
_geom_bond_publ_flag
Zn1 O2 2.0353(13) . ?
Zn1 N1 2.0944(17) . ?
Zn1 O1 2.1252(13) . ?
Zn1 N2 2.1780(17) . ?
Zn1 N3 2.3020(18) . ?
Zn1 N4 2.3068(18) 8 ?
Cl1 O5B 1.347(14) . ?
Cl1 O3A 1.400(4) . ?
Cl1 O6A 1.402(4) . ?
Cl1 O3B 1.405(13) . ?
Cl1 O6B 1.411(14) . ?
Cl1 O4B 1.447(12) . ?
Cl1 O5A 1.451(4) . ?
Cl1 O4A 1.454(3) . ?
N4 C23 1.341(3) . ?
N4 C24 1.346(3) . ?
N4 Zn1 2.3068(18) 8_456 ?
C24 C25 1.377(3) . ?
C25 C21 1.396(3) . ?
C23 C22 1.383(3) . ?
C22 C21 1.395(3) . ?
O2 Zn1 2.0353(13) 2_756 ?
O1 C1 1.313(3) . ?
O1 Zn1 2.1252(13) 2_756 ?
N3 C14 1.344(3) . ?
N3 C18 1.345(3) . ?
N1 C5 1.285(3) . ?
N1 C7 1.472(3) . ?
N2 C13 1.350(3) . ?
N2 C9 1.355(3) . ?
C8 C9 1.509(3) . ?
C8 C7 1.526(3) . ?
C18 C17 1.379(3) . ?
C6 C4 1.511(4) . ?
C1 C2 1.427(2) 2_756 ?
C1 C2 1.427(2) . ?
C20 C19 1.338(3) . ?
C20 C21 1.471(3) . ?
C14 C15 1.382(3) . ?
C3 C4 1.380(3) . ?
C3 C2 1.407(3) . ?
C17 C16 1.398(3) . ?
C19 C16 1.462(3) . ?
C4 C3 1.380(3) 2_756 ?
C15 C16 1.394(3) . ?
C12 C13 1.372(3) . ?
C12 C11 1.377(3) . ?
C10 C11 1.380(3) . ?
C10 C9 1.386(3) . ?
C5 C2 1.459(3) . ?
